data_1564502
loop_
_publ_author_name
'Soliman, Saied M.'
'Elsilk, Sobhy E.'
'El-Faham, Ayman'

_publ_section_title
;
 Synthesis, structure and biological activity of zinc(II) pincer complexes
 with 2,4-bis(3,5-dimethyl-1H-pyrazol-1-yl)-6-methoxy-1,3,5-triazine
;
_journal_name_full 'Inorganica Chimica Acta'
_journal_page_first 119627
_journal_paper_doi 10.1016/j.ica.2020.119627
_journal_volume 508
_journal_year 2020
_chemical_formula_sum 'C14 H19 Cl2 N7 O6 Zn'
_chemical_formula_weight 517.63
_space_group_crystal_system orthorhombic
_space_group_IT_number 61
_space_group_name_Hall '-P 2ac 2ab'
_space_group_name_H-M_alt 'P b c a'
_atom_sites_solution_hydrogens mixed
_audit_creation_method SHELXL-2014/7
_cell_angle_alpha 90
_cell_angle_beta 90
_cell_angle_gamma 90
_cell_formula_units_Z 8
_cell_length_a 7.625(4)
_cell_length_b 16.759(8)
_cell_length_c 32.601(16)
_cell_measurement_reflns_used 9937
_cell_measurement_temperature 293(2)
_cell_measurement_theta_max 25.34
_cell_measurement_theta_min 2.50
_cell_volume 4166(4)
_computing_cell_refinement 'Bruker SAINT'
_computing_data_collection 'Bruker APEX2'
_computing_data_reduction 'Bruker SAINT'
_computing_molecular_graphics 'Bruker SHELXTL'
_computing_publication_material 'Bruker SHELXTL'
_computing_structure_refinement 'SHELXL-2014/7 (Sheldrick, 2014)'
_computing_structure_solution 'SHELXS-97 (Sheldrick 2008)'
_diffrn_ambient_temperature 293(2)
_diffrn_measured_fraction_theta_full 0.997
_diffrn_measured_fraction_theta_max 0.996
_diffrn_measurement_device_type 'Bruker APEX-II CCD'
_diffrn_measurement_method '\f and \w scans'
_diffrn_radiation_type MoK\a
_diffrn_radiation_wavelength 0.71073
_diffrn_reflns_av_R_equivalents 0.0227
_diffrn_reflns_av_unetI/netI 0.0198
_diffrn_reflns_Laue_measured_fraction_full 0.997
_diffrn_reflns_Laue_measured_fraction_max 0.996
_diffrn_reflns_limit_h_max 8
_diffrn_reflns_limit_h_min -9
_diffrn_reflns_limit_k_max 20
_diffrn_reflns_limit_k_min -20
_diffrn_reflns_limit_l_max 38
_diffrn_reflns_limit_l_min -39
_diffrn_reflns_number 18134
_diffrn_reflns_point_group_measured_fraction_full 0.997
_diffrn_reflns_point_group_measured_fraction_max 0.996
_diffrn_reflns_theta_full 25.242
_diffrn_reflns_theta_max 25.376
_diffrn_reflns_theta_min 2.510
_exptl_absorpt_coefficient_mu 1.483
_exptl_absorpt_correction_T_max 0.7452
_exptl_absorpt_correction_T_min 0.6199
_exptl_absorpt_correction_type multi-scan
_exptl_absorpt_process_details 'SADABS (Sheldrick, 2012)'
_exptl_crystal_colour colourless
_exptl_crystal_density_diffrn 1.651
_exptl_crystal_description cubic
_exptl_crystal_F_000 2112
_exptl_crystal_size_max 0.34
_exptl_crystal_size_mid 0.31
_exptl_crystal_size_min 0.29
_refine_diff_density_max 0.430
_refine_diff_density_min -0.503
_refine_diff_density_rms 0.056
_refine_ls_extinction_coef .
_refine_ls_extinction_method none
_refine_ls_goodness_of_fit_ref 1.044
_refine_ls_hydrogen_treatment mixed
_refine_ls_matrix_type full
_refine_ls_number_parameters 321
_refine_ls_number_reflns 3806
_refine_ls_number_restraints 24
_refine_ls_restrained_S_all 1.092
_refine_ls_R_factor_all 0.0373
_refine_ls_R_factor_gt 0.0322
_refine_ls_shift/su_max 0.001
_refine_ls_shift/su_mean 0.000
_refine_ls_structure_factor_coef Fsqd
_refine_ls_weighting_details 'w=1/[\s^2^(Fo^2^)+(0.0600P)^2^+2.0100P] where P=(Fo^2^+2Fc^2^)/3'
_refine_ls_weighting_scheme calc
_refine_ls_wR_factor_gt 0.0928
_refine_ls_wR_factor_ref 0.0971
_reflns_Friedel_coverage 0.000
_reflns_Friedel_fraction_full .
_reflns_Friedel_fraction_max .
_reflns_number_gt 3360
_reflns_number_total 3806
_reflns_threshold_expression 'I > 2\s(I)'
_cod_data_source_file ICA-2020-508-119627.cif
_cod_data_source_block ZnCl2ClO4L
_cod_depositor_comments
;
The following automatic conversions were performed:

data item '_exptl_absorpt_correction_type' value 'Multi-Scan' was
changed to 'multi-scan' in accordance with the built-in table derived
from the CIF Core dictionary named 'cif_core.dic' version 2.4.5 last
updated on 2014-11-21.

Automatic conversion script
Id: cif_fix_values 8369 2020-08-20 11:38:08Z andrius 
;
_cod_original_cell_volume 4166(3)
_cod_database_code 1564502
_shelx_shelxl_version_number 2014/7
_shelx_space_group_comment
;
The symmetry employed for this shelxl refinement is uniquely defined
by the following loop, which should always be used as a source of
symmetry information in preference to the above space-group names.
They are only intended as comments.
;

loop_
_space_group_symop_operation_xyz
'x, y, z'
'x+1/2, -y+1/2, -z'
'-x, y+1/2, -z+1/2'
'-x+1/2, -y, z+1/2'
'-x, -y, -z'
'-x-1/2, y-1/2, z'
'x, -y-1/2, z-1/2'
'x-1/2, y, -z-1/2'

loop_
_atom_site_label
_atom_site_type_symbol
_atom_site_fract_x
_atom_site_fract_y
_atom_site_fract_z
_atom_site_U_iso_or_equiv
_atom_site_adp_type
_atom_site_occupancy
_atom_site_site_symmetry_order
_atom_site_calc_flag
_atom_site_refinement_flags_posn
_atom_site_refinement_flags_adp
_atom_site_refinement_flags_occupancy
_atom_site_disorder_assembly
_atom_site_disorder_group
Zn1 Zn 0.48506(4) 0.76355(2) 0.67296(2) 0.03464(12) Uani 1 1 d . . . . .
Cl1 Cl 0.30499(11) 0.82003(4) 0.71802(2) 0.0567(2) Uani 1 1 d . . . . .
N1 N 0.4843(2) 0.58506(11) 0.65694(6) 0.0329(4) Uani 1 1 d . . . . .
O1 O 0.4293(3) 0.57412(11) 0.51797(5) 0.0591(5) Uani 1 1 d . . . . .
C1 C 0.5181(4) 0.62421(18) 0.76444(8) 0.0536(7) Uani 1 1 d . . . . .
H1A H 0.6195 0.6036 0.7783 0.080 Uiso 1 1 calc R U . . .
H1B H 0.4145 0.6102 0.7795 0.080 Uiso 1 1 calc R U . . .
H1C H 0.5267 0.6812 0.7625 0.080 Uiso 1 1 calc R U . . .
H16 H 0.810(4) 0.759(2) 0.6788(10) 0.102(16) Uiso 1 1 d D . . . .
N2 N 0.4927(2) 0.63588(12) 0.69013(6) 0.0352(4) Uani 1 1 d . . . . .
O2 O 0.7339(3) 0.78793(12) 0.68939(5) 0.0492(4) Uani 1 1 d D . . . .
Cl2 Cl 0.96189(11) 0.70213(5) 0.60295(2) 0.0580(2) Uani 1 1 d D . . . .
C2 C 0.5081(3) 0.58934(15) 0.72240(8) 0.0397(6) Uani 1 1 d . . . . .
O4A O 1.0793(9) 0.7734(3) 0.5960(3) 0.105(3) Uani 0.446(6) 1 d D . P A 1
O4B O 0.8419(8) 0.7676(3) 0.5929(2) 0.0872(18) Uani 0.554(6) 1 d . . P A 2
N4 N 0.4797(3) 0.85008(12) 0.62288(6) 0.0345(4) Uani 1 1 d . . . . .
C4 C 0.4957(3) 0.50630(16) 0.66907(8) 0.0399(6) Uani 1 1 d . . . . .
C5 C 0.4939(4) 0.43725(16) 0.64061(10) 0.0572(8) Uani 1 1 d . . . . .
H5A H 0.4868 0.3886 0.6561 0.086 Uiso 1 1 calc R U . . .
H5B H 0.5995 0.4372 0.6246 0.086 Uiso 1 1 calc R U . . .
H5C H 0.3943 0.4412 0.6227 0.086 Uiso 1 1 calc R U . . .
N5 N 0.4636(2) 0.69933(11) 0.61954(5) 0.0282(4) Uani 1 1 d . . . . .
O5A O 1.0774(8) 0.6386(3) 0.58872(19) 0.0601(16) Uani 0.446(6) 1 d D . P A 1
O5B O 1.0939(7) 0.6973(8) 0.57834(19) 0.154(6) Uani 0.554(6) 1 d . . P A 2
O6A O 0.9272(17) 0.6909(7) 0.6449(3) 0.121(6) Uani 0.446(6) 1 d D . P A 1
O6B O 1.0076(13) 0.7057(8) 0.6440(3) 0.101(3) Uani 0.554(6) 1 d . . P A 2
N6 N 0.4586(3) 0.57553(12) 0.58548(6) 0.0405(5) Uani 1 1 d . . . . .
C6 C 0.4675(3) 0.61975(14) 0.61840(7) 0.0315(5) Uani 1 1 d . . . . .
C7 C 0.4452(3) 0.61827(14) 0.55085(7) 0.0373(5) Uani 1 1 d . . . . .
N7 N 0.4483(3) 0.69768(11) 0.54731(5) 0.0342(4) Uani 1 1 d . . . . .
C8 C 0.4562(3) 0.73388(13) 0.58295(7) 0.0281(4) Uani 1 1 d . . . . .
H8 H 0.759(4) 0.7965(19) 0.7137(4) 0.073(10) Uiso 1 1 d D . . . .
N3 N 0.4582(3) 0.81669(11) 0.58456(5) 0.0311(4) Uani 1 1 d . . . . .
O3A O 0.8203(9) 0.7147(7) 0.5798(3) 0.120(4) Uani 0.446(6) 1 d D . P A 1
O3B O 0.8402(7) 0.6335(3) 0.5934(2) 0.101(2) Uani 0.554(6) 1 d . . P A 2
C3 C 0.5102(3) 0.50895(16) 0.71084(9) 0.0461(6) Uani 1 1 d . . . . .
H3 H 0.5197 0.4654 0.7283 0.055 Uiso 1 1 calc R U . . .
C9 C 0.4412(4) 0.87436(14) 0.55497(7) 0.0415(5) Uani 1 1 d . . . . .
C14 C 0.4181(5) 0.61234(19) 0.47824(8) 0.0650(8) Uani 1 1 d . . . . .
H14A H 0.3849 0.5737 0.4579 0.098 Uiso 1 1 calc R U . . .
H14B H 0.5300 0.6347 0.4712 0.098 Uiso 1 1 calc R U . . .
H14C H 0.3318 0.6540 0.4792 0.098 Uiso 1 1 calc R U . . .
C13 C 0.4129(5) 0.85712(18) 0.51036(7) 0.0649(9) Uani 1 1 d . . . . .
H13A H 0.3857 0.9058 0.4962 0.097 Uiso 1 1 calc R U . . .
H13B H 0.3174 0.8203 0.5073 0.097 Uiso 1 1 calc R U . . .
H13C H 0.5175 0.8342 0.4990 0.097 Uiso 1 1 calc R U . . .
C12 C 0.4987(4) 0.98368(17) 0.65200(9) 0.0581(8) Uani 1 1 d . . . . .
H12A H 0.4028 1.0208 0.6521 0.087 Uiso 1 1 calc R U . . .
H12B H 0.6072 1.0123 0.6493 0.087 Uiso 1 1 calc R U . . .
H12C H 0.4990 0.9541 0.6772 0.087 Uiso 1 1 calc R U . . .
C11 C 0.4787(3) 0.92774(15) 0.61689(8) 0.0396(6) Uani 1 1 d . . . . .
C10 C 0.4547(4) 0.94480(15) 0.57507(8) 0.0499(7) Uani 1 1 d . . . . .
H10 H 0.4490 0.9953 0.5633 0.060 Uiso 1 1 calc R U . . .

loop_
_atom_site_aniso_label
_atom_site_aniso_U_11
_atom_site_aniso_U_22
_atom_site_aniso_U_33
_atom_site_aniso_U_23
_atom_site_aniso_U_13
_atom_site_aniso_U_12
Zn1 0.0535(2) 0.03148(19) 0.01894(17) -0.00215(9) 0.00209(10) 0.00140(11)
Cl1 0.0867(5) 0.0547(4) 0.0287(3) 0.0032(3) 0.0187(3) 0.0204(3)
N1 0.0468(11) 0.0264(9) 0.0254(10) 0.0014(8) 0.0018(7) 0.0015(7)
O1 0.1058(16) 0.0437(10) 0.0277(9) -0.0131(7) -0.0063(10) 0.0077(10)
C1 0.083(2) 0.0539(16) 0.0236(12) 0.0057(11) -0.0006(11) 0.0002(14)
N2 0.0528(12) 0.0313(10) 0.0216(10) 0.0007(8) 0.0019(7) 0.0003(8)
O2 0.0582(12) 0.0613(11) 0.0281(9) -0.0060(8) -0.0052(8) -0.0046(10)
Cl2 0.0803(5) 0.0592(4) 0.0345(4) -0.0023(3) 0.0043(3) 0.0143(4)
C2 0.0533(15) 0.0377(13) 0.0282(12) 0.0082(10) 0.0013(9) 0.0011(10)
O4A 0.093(5) 0.043(3) 0.179(8) -0.011(4) 0.004(5) -0.009(3)
O4B 0.090(4) 0.078(3) 0.094(4) 0.025(3) -0.017(3) -0.001(3)
N4 0.0536(12) 0.0301(10) 0.0199(9) -0.0021(7) 0.0015(7) 0.0010(8)
C4 0.0510(15) 0.0311(13) 0.0377(14) 0.0043(10) 0.0013(10) 0.0028(9)
C5 0.090(2) 0.0304(13) 0.0517(17) -0.0004(12) -0.0053(14) 0.0058(12)
N5 0.0375(10) 0.0268(9) 0.0205(9) 0.0006(7) 0.0023(7) 0.0014(7)
O5A 0.079(4) 0.038(2) 0.063(3) -0.008(2) 0.023(3) 0.003(2)
O5B 0.044(3) 0.345(18) 0.073(4) -0.047(6) 0.012(3) 0.000(6)
O6A 0.209(15) 0.119(8) 0.034(4) 0.025(4) 0.044(7) 0.109(9)
O6B 0.113(6) 0.158(7) 0.032(3) -0.006(4) -0.004(3) 0.034(5)
N6 0.0608(13) 0.0314(10) 0.0293(10) -0.0056(8) -0.0019(9) 0.0033(9)
C6 0.0371(12) 0.0305(11) 0.0268(11) -0.0003(9) 0.0012(8) 0.0021(9)
C7 0.0506(13) 0.0355(12) 0.0259(11) -0.0067(9) -0.0005(10) 0.0034(10)
N7 0.0452(11) 0.0362(10) 0.0211(9) -0.0027(7) -0.0003(8) 0.0037(8)
C8 0.0326(11) 0.0295(10) 0.0223(10) 0.0001(8) 0.0003(8) 0.0017(9)
N3 0.0458(11) 0.0293(9) 0.0182(9) 0.0003(7) 0.0018(7) 0.0017(8)
O3A 0.049(4) 0.192(12) 0.118(6) -0.002(7) -0.022(4) 0.006(5)
O3B 0.084(4) 0.075(3) 0.144(5) 0.001(3) -0.016(3) 0.002(3)
C3 0.0652(17) 0.0342(13) 0.0389(14) 0.0109(11) -0.0020(11) 0.0031(11)
C9 0.0591(15) 0.0384(13) 0.0269(12) 0.0077(9) 0.0042(10) 0.0064(11)
C14 0.106(3) 0.0643(18) 0.0251(12) -0.0085(12) -0.0091(14) 0.0057(18)
C13 0.116(3) 0.0555(17) 0.0235(13) 0.0092(11) -0.0068(15) 0.0048(18)
C12 0.098(2) 0.0361(14) 0.0400(16) -0.0062(12) 0.0026(13) -0.0029(13)
C11 0.0563(15) 0.0302(12) 0.0323(13) -0.0006(10) 0.0046(10) 0.0006(10)
C10 0.0792(19) 0.0317(12) 0.0390(14) 0.0090(11) 0.0040(12) 0.0049(12)

loop_
_atom_type_symbol
_atom_type_description
_atom_type_scat_dispersion_real
_atom_type_scat_dispersion_imag
_atom_type_scat_source
C C 0.0033 0.0016 'International Tables Vol C Tables 4.2.6.8 and 6.1.1.4'
H H 0.0000 0.0000 'International Tables Vol C Tables 4.2.6.8 and 6.1.1.4'
N N 0.0061 0.0033 'International Tables Vol C Tables 4.2.6.8 and 6.1.1.4'
O O 0.0106 0.0060 'International Tables Vol C Tables 4.2.6.8 and 6.1.1.4'
Cl Cl 0.1484 0.1585 'International Tables Vol C Tables 4.2.6.8 and 6.1.1.4'
Zn Zn 0.2839 1.4301 'International Tables Vol C Tables 4.2.6.8 and 6.1.1.4'

loop_
_geom_angle_atom_site_label_1
_geom_angle_atom_site_label_2
_geom_angle_atom_site_label_3
_geom_angle
_geom_angle_site_symmetry_1
_geom_angle_site_symmetry_3
O2 Zn1 N5 114.01(8) . .
O2 Zn1 N4 94.69(8) . .
N5 Zn1 N4 73.29(8) . .
O2 Zn1 N2 95.98(8) . .
N5 Zn1 N2 73.13(8) . .
N4 Zn1 N2 146.28(7) . .
O2 Zn1 Cl1 108.66(7) . .
N5 Zn1 Cl1 137.27(6) . .
N4 Zn1 Cl1 101.52(6) . .
N2 Zn1 Cl1 105.13(6) . .
N2 N1 C4 111.29(19) . .
N2 N1 C6 117.08(18) . .
C4 N1 C6 131.6(2) . .
C7 O1 C14 119.2(2) . .
C2 C1 H1A 109.5 . .
C2 C1 H1B 109.5 . .
H1A C1 H1B 109.5 . .
C2 C1 H1C 109.5 . .
H1A C1 H1C 109.5 . .
H1B C1 H1C 109.5 . .
C2 N2 N1 105.40(19) . .
C2 N2 Zn1 141.11(17) . .
N1 N2 Zn1 113.44(14) . .
Zn1 O2 H16 115(3) . .
Zn1 O2 H8 120(2) . .
H16 O2 H8 110(2) . .
O3A Cl2 O6A 114.8(6) . .
O5B Cl2 O6B 114.1(5) . .
O3A Cl2 O5A 115.1(5) . .
O6A Cl2 O5A 109.0(4) . .
O5B Cl2 O4B 113.3(6) . .
O6B Cl2 O4B 109.9(6) . .
O3A Cl2 O4A 105.6(5) . .
O6A Cl2 O4A 111.4(6) . .
O5A Cl2 O4A 99.8(3) . .
O5B Cl2 O3B 107.6(6) . .
O6B Cl2 O3B 112.8(6) . .
O4B Cl2 O3B 98.1(3) . .
N2 C2 C3 110.9(2) . .
N2 C2 C1 120.5(2) . .
C3 C2 C1 128.6(2) . .
C11 N4 N3 105.45(18) . .
C11 N4 Zn1 140.14(16) . .
N3 N4 Zn1 114.21(14) . .
C3 C4 N1 105.0(2) . .
C3 C4 C5 130.5(3) . .
N1 C4 C5 124.5(2) . .
C4 C5 H5A 109.5 . .
C4 C5 H5B 109.5 . .
H5A C5 H5B 109.5 . .
C4 C5 H5C 109.5 . .
H5A C5 H5C 109.5 . .
H5B C5 H5C 109.5 . .
C8 N5 C6 114.33(18) . .
C8 N5 Zn1 122.47(14) . .
C6 N5 Zn1 123.06(15) . .
C6 N6 C7 113.1(2) . .
N6 C6 N5 126.1(2) . .
N6 C6 N1 120.7(2) . .
N5 C6 N1 113.25(19) . .
O1 C7 N7 119.6(2) . .
O1 C7 N6 113.3(2) . .
N7 C7 N6 127.1(2) . .
C8 N7 C7 112.64(19) . .
N7 C8 N5 126.6(2) . .
N7 C8 N3 119.74(19) . .
N5 C8 N3 113.67(18) . .
C9 N3 N4 111.25(18) . .
C9 N3 C8 132.56(19) . .
N4 N3 C8 116.18(17) . .
C4 C3 C2 107.4(2) . .
C4 C3 H3 126.3 . .
C2 C3 H3 126.3 . .
C10 C9 N3 105.5(2) . .
C10 C9 C13 130.4(2) . .
N3 C9 C13 124.1(2) . .
O1 C14 H14A 109.5 . .
O1 C14 H14B 109.5 . .
H14A C14 H14B 109.5 . .
O1 C14 H14C 109.5 . .
H14A C14 H14C 109.5 . .
H14B C14 H14C 109.5 . .
C9 C13 H13A 109.5 . .
C9 C13 H13B 109.5 . .
H13A C13 H13B 109.5 . .
C9 C13 H13C 109.5 . .
H13A C13 H13C 109.5 . .
H13B C13 H13C 109.5 . .
C11 C12 H12A 109.5 . .
C11 C12 H12B 109.5 . .
H12A C12 H12B 109.5 . .
C11 C12 H12C 109.5 . .
H12A C12 H12C 109.5 . .
H12B C12 H12C 109.5 . .
N4 C11 C10 110.2(2) . .
N4 C11 C12 120.6(2) . .
C10 C11 C12 129.2(2) . .
C9 C10 C11 107.6(2) . .
C9 C10 H10 126.2 . .
C11 C10 H10 126.2 . .

loop_
_geom_bond_atom_site_label_1
_geom_bond_atom_site_label_2
_geom_bond_distance
_geom_bond_site_symmetry_2
Zn1 O2 2.013(2) .
Zn1 N5 2.0539(19) .
Zn1 N4 2.184(2) .
Zn1 N2 2.212(2) .
Zn1 Cl1 2.2224(9) .
N1 N2 1.378(3) .
N1 C4 1.381(3) .
N1 C6 1.391(3) .
O1 C7 1.308(3) .
O1 C14 1.448(3) .
C1 C2 1.492(4) .
C1 H1A 0.9600 .
C1 H1B 0.9600 .
C1 H1C 0.9600 .
N2 C2 1.315(3) .
O2 H16 0.833(10) .
O2 H8 0.827(10) .
Cl2 O3A 1.334(6) .
Cl2 O5B 1.290(5) .
Cl2 O6A 1.406(9) .
Cl2 O6B 1.385(9) .
Cl2 O5A 1.458(5) .
Cl2 O4B 1.466(5) .
Cl2 O4A 1.510(6) .
Cl2 O3B 1.511(5) .
C2 C3 1.399(4) .
N4 C11 1.316(3) .
N4 N3 1.379(3) .
C4 C3 1.367(4) .
C4 C5 1.483(4) .
C5 H5A 0.9600 .
C5 H5B 0.9600 .
C5 H5C 0.9600 .
N5 C8 1.327(3) .
N5 C6 1.334(3) .
N6 C6 1.306(3) .
N6 C7 1.341(3) .
C7 N7 1.336(3) .
N7 C8 1.312(3) .
C8 N3 1.389(3) .
N3 C9 1.372(3) .
C3 H3 0.9300 .
C9 C10 1.354(4) .
C9 C13 1.498(4) .
C14 H14A 0.9600 .
C14 H14B 0.9600 .
C14 H14C 0.9600 .
C13 H13A 0.9600 .
C13 H13B 0.9600 .
C13 H13C 0.9600 .
C12 C11 1.487(4) .
C12 H12A 0.9600 .
C12 H12B 0.9600 .
C12 H12C 0.9600 .
C11 C10 1.405(4) .
C10 H10 0.9300 .

loop_
_geom_torsion_atom_site_label_1
_geom_torsion_atom_site_label_2
_geom_torsion_atom_site_label_3
_geom_torsion_atom_site_label_4
_geom_torsion
_geom_torsion_site_symmetry_1
_geom_torsion_site_symmetry_2
_geom_torsion_site_symmetry_3
_geom_torsion_site_symmetry_4
C4 N1 N2 C2 -0.3(2) . . . .
C6 N1 N2 C2 179.98(19) . . . .
C4 N1 N2 Zn1 177.89(15) . . . .
C6 N1 N2 Zn1 -1.8(2) . . . .
N1 N2 C2 C3 0.1(3) . . . .
Zn1 N2 C2 C3 -177.29(19) . . . .
N1 N2 C2 C1 -179.1(2) . . . .
Zn1 N2 C2 C1 3.5(4) . . . .
N2 N1 C4 C3 0.4(3) . . . .
C6 N1 C4 C3 -180.0(2) . . . .
N2 N1 C4 C5 -178.9(2) . . . .
C6 N1 C4 C5 0.8(4) . . . .
C7 N6 C6 N5 0.3(4) . . . .
C7 N6 C6 N1 -179.1(2) . . . .
C8 N5 C6 N6 -2.5(3) . . . .
Zn1 N5 C6 N6 -178.35(18) . . . .
C8 N5 C6 N1 176.90(18) . . . .
Zn1 N5 C6 N1 1.1(3) . . . .
N2 N1 C6 N6 -179.9(2) . . . .
C4 N1 C6 N6 0.5(4) . . . .
N2 N1 C6 N5 0.6(3) . . . .
C4 N1 C6 N5 -179.0(2) . . . .
C14 O1 C7 N7 0.9(4) . . . .
C14 O1 C7 N6 -178.5(3) . . . .
C6 N6 C7 O1 -177.5(2) . . . .
C6 N6 C7 N7 3.2(4) . . . .
O1 C7 N7 C8 176.9(2) . . . .
N6 C7 N7 C8 -3.8(4) . . . .
C7 N7 C8 N5 1.1(3) . . . .
C7 N7 C8 N3 -179.2(2) . . . .
C6 N5 C8 N7 1.8(3) . . . .
Zn1 N5 C8 N7 177.61(18) . . . .
C6 N5 C8 N3 -177.95(19) . . . .
Zn1 N5 C8 N3 -2.1(3) . . . .
C11 N4 N3 C9 -0.9(3) . . . .
Zn1 N4 N3 C9 174.93(16) . . . .
C11 N4 N3 C8 179.6(2) . . . .
Zn1 N4 N3 C8 -4.6(2) . . . .
N7 C8 N3 C9 5.3(4) . . . .
N5 C8 N3 C9 -175.0(2) . . . .
N7 C8 N3 N4 -175.4(2) . . . .
N5 C8 N3 N4 4.4(3) . . . .
N1 C4 C3 C2 -0.3(3) . . . .
C5 C4 C3 C2 178.9(3) . . . .
N2 C2 C3 C4 0.1(3) . . . .
C1 C2 C3 C4 179.2(3) . . . .
N4 N3 C9 C10 0.8(3) . . . .
C8 N3 C9 C10 -179.8(3) . . . .
N4 N3 C9 C13 -178.9(3) . . . .
C8 N3 C9 C13 0.5(4) . . . .
N3 N4 C11 C10 0.7(3) . . . .
Zn1 N4 C11 C10 -173.4(2) . . . .
N3 N4 C11 C12 179.8(2) . . . .
Zn1 N4 C11 C12 5.7(4) . . . .
N3 C9 C10 C11 -0.3(3) . . . .
C13 C9 C10 C11 179.3(3) . . . .
N4 C11 C10 C9 -0.2(3) . . . .
C12 C11 C10 C9 -179.3(3) . . . .
